data_1504776
loop_
_publ_author_name
'Fujita, Kana'
'Hatano, Sayaka'
'Kato, Daisuke'
'Abe, Jiro'

_publ_section_title
;
 Photochromism of a radical diffusion-inhibited hexaarylbiimidazole
 derivative with intense coloration and fast decoloration performance.
;
_journal_issue 14
_journal_name_full 'Organic letters'
_journal_page_first 3105
_journal_page_last 3108
_journal_paper_doi 10.1021/ol801135g
_journal_volume 10
_journal_year 2008
_chemical_formula_sum 'C62 H42 N4'
_chemical_formula_weight 843.00
_chemical_name_systematic
;

 ?

;
_space_group_IT_number 2
_symmetry_cell_setting triclinic
_symmetry_space_group_name_Hall '-P 1'
_symmetry_space_group_name_H-M 'P -1'
_atom_sites_solution_hydrogens geom
_atom_sites_solution_primary direct
_atom_sites_solution_secondary difmap
_audit_creation_method SHELXL-97
_cell_angle_alpha 81.620(2)
_cell_angle_beta 83.411(2)
_cell_angle_gamma 82.068(2)
_cell_formula_units_Z 2
_cell_length_a 11.2793(17)
_cell_length_b 13.656(2)
_cell_length_c 14.560(2)
_cell_measurement_reflns_used 3995
_cell_measurement_temperature 90
_cell_measurement_theta_max 24.51
_cell_measurement_theta_min 2.21
_cell_volume 2187.2(5)
_computing_cell_refinement 'Bruker SMART'
_computing_data_collection 'Bruker SMART'
_computing_data_reduction 'Bruker SAINT'
_computing_molecular_graphics 'Bruker SHELXTL'
_computing_publication_material 'Bruker SHELXTL'
_computing_structure_refinement 'SHELXL-97 (Sheldrick, 1997)'
_computing_structure_solution 'SHELXS-97 (Sheldrick, 1990)'
_diffrn_ambient_temperature 90
_diffrn_detector_area_resol_mean 8.333
_diffrn_measured_fraction_theta_full 0.977
_diffrn_measured_fraction_theta_max 0.977
_diffrn_measurement_device_type 'CCD area detector'
_diffrn_measurement_method 'phi and omega scans'
_diffrn_radiation_monochromator graphite
_diffrn_radiation_source 'fine-focus sealed tube'
_diffrn_radiation_type MoK\a
_diffrn_radiation_wavelength 0.71073
_diffrn_reflns_av_R_equivalents 0.0132
_diffrn_reflns_av_sigmaI/netI 0.0288
_diffrn_reflns_limit_h_max 12
_diffrn_reflns_limit_h_min -13
_diffrn_reflns_limit_k_max 14
_diffrn_reflns_limit_k_min -15
_diffrn_reflns_limit_l_max 11
_diffrn_reflns_limit_l_min -16
_diffrn_reflns_number 9974
_diffrn_reflns_theta_full 24.56
_diffrn_reflns_theta_max 24.56
_diffrn_reflns_theta_min 1.42
_exptl_absorpt_coefficient_mu 0.075
_exptl_absorpt_correction_T_max 0.9889
_exptl_absorpt_correction_T_min 0.9852
_exptl_absorpt_correction_type empirical
_exptl_absorpt_process_details 'SADABS Sheldrick 1996'
_exptl_crystal_colour 'pale yellow'
_exptl_crystal_density_diffrn 1.280
_exptl_crystal_density_meas ?
_exptl_crystal_density_method 'not measured'
_exptl_crystal_description block
_exptl_crystal_F_000 884
_exptl_crystal_size_max 0.20
_exptl_crystal_size_mid 0.15
_exptl_crystal_size_min 0.15
_refine_diff_density_max 0.379
_refine_diff_density_min -0.222
_refine_diff_density_rms 0.040
_refine_ls_extinction_method none
_refine_ls_goodness_of_fit_ref 1.017
_refine_ls_hydrogen_treatment mixed
_refine_ls_matrix_type full
_refine_ls_number_parameters 611
_refine_ls_number_reflns 7141
_refine_ls_number_restraints 0
_refine_ls_restrained_S_all 1.017
_refine_ls_R_factor_all 0.0584
_refine_ls_R_factor_gt 0.0439
_refine_ls_shift/su_max 0.001
_refine_ls_shift/su_mean 0.000
_refine_ls_structure_factor_coef Fsqd
_refine_ls_weighting_details 'calc w=1/[\s^2^(Fo^2^)+(0.0496P)^2^+1.3214P] where P=(Fo^2^+2Fc^2^)/3'
_refine_ls_weighting_scheme calc
_refine_ls_wR_factor_gt 0.1050
_refine_ls_wR_factor_ref 0.1136
_reflns_number_gt 5731
_reflns_number_total 7141
_reflns_threshold_expression >2sigma(I)
_cod_data_source_file ol801135g-file004.cif
_cod_data_source_block ndpi_tpi_naph
_cod_depositor_comments
;
The following automatic conversions were performed:

'_symmetry_cell_setting' value 'Triclinic' changed to 'triclinic'
according to /home/saulius/struct/CIF-dictionaries/cif_core.dic
dictionary named 'cif_core.dic' version 2.4.1 from 2010-06-29.

Automatic conversion script
Id: cif_fix_values 1715 2011-07-08 13:25:40Z adriana 

The following automatic conversions were performed:

'_exptl_crystal_density_meas' value 'not measured' was changed to '?'
- the value is perceived as not measured.

Automatic conversion script
Id: cif_fix_values 3008 2015-01-20 13:52:24Z robertas 
;
_cod_original_cell_volume 2187.2(6)
_cod_original_sg_symbol_H-M P-1
_cod_database_code 1504776

loop_
_symmetry_equiv_pos_as_xyz
'x, y, z'
'-x, -y, -z'

loop_
_atom_site_label
_atom_site_type_symbol
_atom_site_fract_x
_atom_site_fract_y
_atom_site_fract_z
_atom_site_U_iso_or_equiv
_atom_site_adp_type
_atom_site_occupancy
_atom_site_symmetry_multiplicity
_atom_site_calc_flag
_atom_site_refinement_flags
C1 C 0.40779(16) 0.69787(13) 0.76117(12) 0.0206(4) Uani 1 1 d .
C2 C 0.73912(16) 0.68011(14) 0.88463(12) 0.0221(4) Uani 1 1 d .
C3 C 0.54836(17) 0.61224(14) 0.86785(13) 0.0226(4) Uani 1 1 d .
H6 H 0.5696 0.5581 0.9142 0.027 Uiso 1 1 calc R
C4 C 0.62720(16) 0.68271(13) 0.83805(12) 0.0217(4) Uani 1 1 d .
C5 C 0.28469(16) 0.71493(13) 0.72436(12) 0.0210(4) Uani 1 1 d .
C6 C 0.49259(16) 0.76210(14) 0.72388(13) 0.0225(4) Uani 1 1 d .
H5 H 0.4761 0.8108 0.6719 0.027 Uiso 1 1 calc R
C7 C 0.43846(16) 0.62009(13) 0.83052(12) 0.0218(4) Uani 1 1 d .
H7 H 0.3845 0.5723 0.8525 0.026 Uiso 1 1 calc R
C8 C 0.68799(17) 0.85042(14) 0.94614(13) 0.0235(4) Uani 1 1 d .
C9 C 0.28219(18) 0.73964(14) 0.97693(13) 0.0272(4) Uani 1 1 d .
H9 H 0.2072 0.7413 0.9526 0.033 Uiso 1 1 calc R
C10 C 0.33514(16) 0.87812(14) 0.85533(13) 0.0226(4) Uani 1 1 d .
C11 C 0.52155(17) 0.94467(14) 0.86010(13) 0.0255(4) Uani 1 1 d .
H11 H 0.5717 0.9953 0.8382 0.031 Uiso 1 1 calc R
C12 C 0.22793(16) 0.87675(13) 0.80538(12) 0.0220(4) Uani 1 1 d .
C13 C 0.60069(16) 0.75497(14) 0.76245(12) 0.0229(4) Uani 1 1 d .
H13 H 0.6573 0.7996 0.7373 0.027 Uiso 1 1 calc R
C14 C 0.36218(16) 0.80727(13) 0.93451(13) 0.0223(4) Uani 1 1 d .
C15 C 0.21011(16) 0.58225(13) 0.69762(13) 0.0216(4) Uani 1 1 d .
C16 C 0.04341(16) 0.79765(13) 0.64328(12) 0.0212(4) Uani 1 1 d .
C17 C 0.40945(17) 0.95014(14) 0.82510(13) 0.0252(4) Uani 1 1 d .
H17 H 0.3848 1.0044 0.7799 0.030 Uiso 1 1 calc R
C18 C 0.29880(16) 0.58761(14) 0.51965(13) 0.0215(4) Uani 1 1 d .
C19 C 0.10165(16) 0.84504(13) 0.70891(12) 0.0204(4) Uani 1 1 d .
C20 C 0.55987(16) 0.86710(13) 0.92561(13) 0.0219(4) Uani 1 1 d .
C21 C 0.76825(17) 0.76149(14) 0.92797(12) 0.0230(4) Uani 1 1 d .
C22 C 0.88705(17) 0.75291(14) 0.95657(13) 0.0253(4) Uani 1 1 d .
C23 C 0.33044(17) 0.48494(14) 0.51987(13) 0.0260(4) Uani 1 1 d .
H23 H 0.3314 0.4419 0.5773 0.031 Uiso 1 1 calc R
C24 C 0.82029(17) 0.59511(14) 0.88041(13) 0.0250(4) Uani 1 1 d .
H24 H 0.7985 0.5409 0.8546 0.030 Uiso 1 1 calc R
C25 C 0.72979(18) 0.92392(15) 0.98433(13) 0.0275(4) Uani 1 1 d .
H25 H 0.6764 0.9822 0.9950 0.033 Uiso 1 1 calc R
C26 C 0.47536(17) 0.80240(13) 0.97076(12) 0.0223(4) Uani 1 1 d .
C27 C 0.84832(18) 0.91617(15) 1.00823(14) 0.0293(5) Uani 1 1 d .
C28 C -0.05795(16) 0.99490(13) 0.74075(13) 0.0222(4) Uani 1 1 d .
C29 C 0.06534(17) 0.82184(14) 0.54713(13) 0.0265(4) Uani 1 1 d .
H29 H 0.1274 0.8615 0.5223 0.032 Uiso 1 1 calc R
C30 C 0.27369(16) 0.62935(13) 0.60906(12) 0.0205(4) Uani 1 1 d .
C31 C 0.29689(17) 0.64959(14) 0.43528(13) 0.0250(4) Uani 1 1 d .
H31 H 0.2766 0.7196 0.4345 0.030 Uiso 1 1 calc R
C32 C 0.05636(16) 0.92814(13) 0.74980(13) 0.0225(4) Uani 1 1 d .
C33 C 0.31001(18) 0.67175(15) 1.05229(14) 0.0309(5) Uani 1 1 d .
H33 H 0.2544 0.6272 1.0799 0.037 Uiso 1 1 calc R
C34 C 0.36055(18) 0.44571(15) 0.43621(14) 0.0302(5) Uani 1 1 d .
H34 H 0.3836 0.3761 0.4366 0.036 Uiso 1 1 calc R
C35 C -0.04686(17) 0.73907(14) 0.67818(14) 0.0266(4) Uani 1 1 d .
H35 H -0.0623 0.7218 0.7437 0.032 Uiso 1 1 calc R
C36 C -0.09210(18) 1.06397(14) 0.80300(14) 0.0291(5) Uani 1 1 d .
H36 H -0.0404 1.0687 0.8488 0.035 Uiso 1 1 calc R
C37 C -0.27654(18) 1.12137(14) 0.73329(14) 0.0285(5) Uani 1 1 d .
H37 H -0.3508 1.1636 0.7315 0.034 Uiso 1 1 calc R
C38 C 0.42089(19) 0.66759(15) 1.08909(14) 0.0307(5) Uani 1 1 d .
H38 H 0.4397 0.6205 1.1418 0.037 Uiso 1 1 calc R
C39 C -0.00300(19) 0.78835(16) 0.48752(14) 0.0321(5) Uani 1 1 d .
H39 H 0.0123 0.8051 0.4220 0.039 Uiso 1 1 calc R
C40 C 0.96682(18) 0.66430(15) 0.94846(14) 0.0273(4) Uani 1 1 d .
C41 C 0.93414(18) 0.58645(15) 0.91311(14) 0.0276(4) Uani 1 1 d .
C42 C 0.32457(18) 0.60959(15) 0.35184(14) 0.0308(5) Uani 1 1 d .
H42 H 0.3213 0.6521 0.2942 0.037 Uiso 1 1 calc R
C43 C 0.50196(18) 0.73134(14) 1.04915(13) 0.0266(4) Uani 1 1 d .
H43 H 0.5767 0.7278 1.0743 0.032 Uiso 1 1 calc R
C44 C -0.24353(18) 1.05441(15) 0.66959(15) 0.0318(5) Uani 1 1 d .
H44 H -0.2951 1.0512 0.6232 0.038 Uiso 1 1 calc R
C45 C -0.13550(18) 0.99173(15) 0.67284(14) 0.0307(5) Uani 1 1 d .
H45 H -0.1140 0.9462 0.6285 0.037 Uiso 1 1 calc R
C46 C 0.92433(19) 0.83236(15) 0.99481(14) 0.0293(5) Uani 1 1 d .
C47 C -0.09354(19) 0.73045(15) 0.52337(15) 0.0330(5) Uani 1 1 d .
H47 H -0.1408 0.7081 0.4825 0.040 Uiso 1 1 calc R
C48 C 0.14224(18) 0.49579(14) 0.70803(13) 0.0276(4) Uani 1 1 d .
C49 C 0.35701(18) 0.50784(15) 0.35256(14) 0.0317(5) Uani 1 1 d .
H49 H 0.3768 0.4808 0.2954 0.038 Uiso 1 1 calc R
C50 C -0.11494(18) 0.70547(15) 0.61825(15) 0.0309(5) Uani 1 1 d .
H50 H -0.1764 0.6652 0.6428 0.037 Uiso 1 1 calc R
C51 C -0.19998(19) 1.12606(15) 0.79968(15) 0.0338(5) Uani 1 1 d .
H51 H -0.2215 1.1723 0.8434 0.041 Uiso 1 1 calc R
C52 C 0.06542(18) 0.48850(16) 0.64112(15) 0.0324(5) Uani 1 1 d .
H52 H 0.0642 0.5356 0.5863 0.039 Uiso 1 1 calc R
C53 C 0.1454(2) 0.42565(16) 0.78655(15) 0.0408(6) Uani 1 1 d .
H53 H 0.1963 0.4297 0.8332 0.049 Uiso 1 1 calc R
C54 C 0.0732(3) 0.34874(18) 0.79694(17) 0.0543(7) Uani 1 1 d .
H54 H 0.0769 0.2990 0.8498 0.065 Uiso 1 1 calc R
C55 C -0.0084(2) 0.41449(18) 0.65317(17) 0.0446(6) Uani 1 1 d .
H55 H -0.0621 0.4119 0.6081 0.054 Uiso 1 1 calc R
C56 C -0.0037(3) 0.34483(19) 0.73049(18) 0.0548(7) Uani 1 1 d .
H56 H -0.0538 0.2931 0.7387 0.066 Uiso 1 1 calc R
C57 C 0.2518(2) 0.13858(19) 0.6681(2) 0.0577(8) Uani 1 1 d .
H57 H 0.1820 0.1312 0.7105 0.069 Uiso 1 1 calc R
C58 C 0.3253(2) 0.2079(2) 0.6778(2) 0.0653(8) Uani 1 1 d .
H58 H 0.3072 0.2472 0.7275 0.078 Uiso 1 1 calc R
C59 C 0.2779(3) 0.0806(2) 0.5985(2) 0.0639(8) Uani 1 1 d .
H59 H 0.2282 0.0313 0.5932 0.077 Uiso 1 1 calc R
C60 C 0.4247(2) 0.2203(2) 0.6158(2) 0.0603(8) Uani 1 1 d .
H60 H 0.4751 0.2685 0.6229 0.072 Uiso 1 1 calc R
C61 C 0.4521(3) 0.1648(3) 0.5446(2) 0.0709(9) Uani 1 1 d .
H61 H 0.5210 0.1739 0.5016 0.085 Uiso 1 1 calc R
C62 C 0.3774(3) 0.0940(3) 0.5354(2) 0.0826(10) Uani 1 1 d .
H62 H 0.3951 0.0548 0.4856 0.099 Uiso 1 1 calc R
H1 H 0.8722(19) 0.9701(16) 1.0362(14) 0.032(6) Uiso 1 1 d .
H2 H 1.006(2) 0.8226(15) 1.0124(14) 0.033(6) Uiso 1 1 d .
H3 H 1.047(2) 0.6619(15) 0.9679(14) 0.033(6) Uiso 1 1 d .
H4 H 0.9887(18) 0.5265(15) 0.9061(13) 0.024(5) Uiso 1 1 d .
N1 N 0.13598(14) 0.94703(11) 0.80925(11) 0.0231(4) Uani 1 1 d .
N2 N 0.21292(13) 0.81086(11) 0.74370(10) 0.0217(3) Uani 1 1 d .
N3 N 0.21468(13) 0.63291(11) 0.76474(10) 0.0219(3) Uani 1 1 d .
N4 N 0.30924(13) 0.71128(11) 0.62230(10) 0.0204(3) Uani 1 1 d .

loop_
_atom_site_aniso_label
_atom_site_aniso_U_11
_atom_site_aniso_U_22
_atom_site_aniso_U_33
_atom_site_aniso_U_23
_atom_site_aniso_U_13
_atom_site_aniso_U_12
C1 0.0221(10) 0.0216(9) 0.0194(9) -0.0104(8) -0.0009(7) 0.0005(8)
C2 0.0213(10) 0.0261(10) 0.0182(9) -0.0018(8) -0.0004(7) -0.0028(8)
C3 0.0269(10) 0.0208(9) 0.0198(9) -0.0067(7) -0.0009(8) 0.0014(8)
C4 0.0216(10) 0.0231(10) 0.0210(10) -0.0090(8) 0.0000(8) 0.0001(8)
C5 0.0230(10) 0.0215(9) 0.0193(9) -0.0070(7) -0.0008(8) -0.0021(8)
C6 0.0252(10) 0.0246(10) 0.0180(9) -0.0052(8) -0.0009(8) -0.0026(8)
C7 0.0247(10) 0.0209(9) 0.0213(10) -0.0091(8) 0.0015(8) -0.0037(8)
C8 0.0243(10) 0.0261(10) 0.0204(10) -0.0024(8) -0.0039(8) -0.0038(8)
C9 0.0255(10) 0.0292(11) 0.0287(11) -0.0132(9) 0.0022(8) -0.0037(8)
C10 0.0217(10) 0.0234(10) 0.0238(10) -0.0114(8) -0.0017(8) 0.0014(8)
C11 0.0268(11) 0.0232(10) 0.0286(11) -0.0063(8) -0.0035(8) -0.0063(8)
C12 0.0241(10) 0.0221(10) 0.0213(10) -0.0070(8) -0.0010(8) -0.0043(8)
C13 0.0222(10) 0.0262(10) 0.0212(10) -0.0076(8) 0.0022(8) -0.0049(8)
C14 0.0236(10) 0.0222(10) 0.0219(10) -0.0110(8) 0.0026(8) -0.0010(8)
C15 0.0199(10) 0.0224(9) 0.0224(10) -0.0061(8) -0.0014(8) 0.0005(8)
C16 0.0210(10) 0.0201(9) 0.0228(10) -0.0064(8) -0.0041(8) 0.0019(7)
C17 0.0273(11) 0.0216(10) 0.0278(10) -0.0061(8) -0.0054(8) -0.0018(8)
C18 0.0172(9) 0.0256(10) 0.0233(10) -0.0080(8) -0.0001(7) -0.0052(7)
C19 0.0185(9) 0.0231(9) 0.0197(9) -0.0024(7) -0.0010(7) -0.0034(7)
C20 0.0230(10) 0.0220(9) 0.0229(10) -0.0110(8) -0.0024(8) -0.0015(8)
C21 0.0238(10) 0.0270(10) 0.0182(9) -0.0014(8) -0.0024(8) -0.0045(8)
C22 0.0250(10) 0.0299(10) 0.0210(10) -0.0014(8) -0.0043(8) -0.0037(8)
C23 0.0270(10) 0.0272(10) 0.0241(10) -0.0065(8) 0.0002(8) -0.0035(8)
C24 0.0262(10) 0.0246(10) 0.0242(10) -0.0039(8) -0.0014(8) -0.0039(8)
C25 0.0291(11) 0.0268(10) 0.0281(11) -0.0067(8) -0.0053(9) -0.0031(8)
C26 0.0248(10) 0.0222(9) 0.0209(10) -0.0108(8) -0.0008(8) 0.0007(8)
C27 0.0307(11) 0.0301(11) 0.0308(11) -0.0076(9) -0.0098(9) -0.0071(9)
C28 0.0208(10) 0.0201(9) 0.0257(10) -0.0020(8) -0.0013(8) -0.0040(7)
C29 0.0248(10) 0.0287(10) 0.0263(10) -0.0054(8) -0.0028(8) -0.0016(8)
C30 0.0178(9) 0.0228(10) 0.0210(10) -0.0044(8) -0.0026(7) -0.0004(7)
C31 0.0245(10) 0.0253(10) 0.0265(10) -0.0071(8) -0.0007(8) -0.0052(8)
C32 0.0224(10) 0.0237(10) 0.0221(10) -0.0040(8) -0.0010(8) -0.0058(8)
C33 0.0337(12) 0.0282(11) 0.0310(11) -0.0079(9) 0.0094(9) -0.0107(9)
C34 0.0327(11) 0.0261(10) 0.0334(11) -0.0136(9) 0.0030(9) -0.0043(9)
C35 0.0261(10) 0.0276(10) 0.0267(10) -0.0067(8) -0.0037(8) -0.0016(8)
C36 0.0310(11) 0.0265(10) 0.0310(11) -0.0069(9) -0.0064(9) -0.0015(9)
C37 0.0232(10) 0.0230(10) 0.0357(12) 0.0028(9) 0.0000(9) 0.0003(8)
C38 0.0372(12) 0.0285(11) 0.0249(11) -0.0055(8) 0.0035(9) -0.0022(9)
C39 0.0368(12) 0.0379(12) 0.0221(10) -0.0091(9) -0.0074(9) 0.0030(10)
C40 0.0229(11) 0.0331(11) 0.0256(10) -0.0014(9) -0.0055(8) -0.0026(9)
C41 0.0243(11) 0.0280(11) 0.0289(11) -0.0025(9) -0.0026(8) 0.0012(9)
C42 0.0360(12) 0.0358(12) 0.0213(10) -0.0056(9) 0.0017(9) -0.0086(9)
C43 0.0281(11) 0.0287(10) 0.0230(10) -0.0086(8) 0.0006(8) -0.0004(8)
C44 0.0283(11) 0.0327(11) 0.0345(12) -0.0031(9) -0.0091(9) -0.0011(9)
C45 0.0315(11) 0.0319(11) 0.0291(11) -0.0093(9) -0.0046(9) 0.0012(9)
C46 0.0267(11) 0.0346(12) 0.0283(11) -0.0033(9) -0.0085(9) -0.0059(9)
C47 0.0309(11) 0.0357(12) 0.0369(12) -0.0148(10) -0.0148(9) 0.0005(9)
C48 0.0309(11) 0.0269(10) 0.0254(10) -0.0109(8) 0.0086(8) -0.0064(8)
C49 0.0347(12) 0.0379(12) 0.0252(11) -0.0152(9) 0.0041(9) -0.0080(9)
C50 0.0269(11) 0.0307(11) 0.0378(12) -0.0104(9) -0.0053(9) -0.0058(9)
C51 0.0367(12) 0.0277(11) 0.0364(12) -0.0096(9) -0.0025(10) 0.0030(9)
C52 0.0286(11) 0.0357(12) 0.0358(12) -0.0168(9) 0.0059(9) -0.0091(9)
C53 0.0638(16) 0.0332(12) 0.0269(11) -0.0093(9) 0.0042(11) -0.0133(11)
C54 0.090(2) 0.0380(14) 0.0342(13) -0.0055(11) 0.0155(14) -0.0244(14)
C55 0.0423(14) 0.0518(14) 0.0465(14) -0.0265(12) 0.0131(11) -0.0225(11)
C56 0.0738(19) 0.0491(15) 0.0491(16) -0.0261(13) 0.0208(14) -0.0351(14)
C57 0.0363(14) 0.0428(15) 0.085(2) 0.0238(15) -0.0114(14) -0.0032(12)
C58 0.0446(16) 0.0488(16) 0.097(2) 0.0072(15) -0.0124(16) 0.0009(13)
C59 0.0443(17) 0.0629(18) 0.084(2) 0.0112(17) -0.0248(16) -0.0118(14)
C60 0.0409(15) 0.0518(16) 0.083(2) 0.0220(15) -0.0183(15) -0.0109(12)
C61 0.0400(16) 0.111(3) 0.0554(18) 0.0202(18) -0.0099(14) -0.0172(17)
C62 0.059(2) 0.128(3) 0.066(2) -0.017(2) -0.0226(17) -0.011(2)
N1 0.0228(8) 0.0230(8) 0.0248(8) -0.0064(7) -0.0033(7) -0.0027(7)
N2 0.0213(8) 0.0227(8) 0.0219(8) -0.0064(6) -0.0039(6) -0.0002(6)
N3 0.0201(8) 0.0233(8) 0.0228(8) -0.0060(7) -0.0007(6) -0.0021(6)
N4 0.0196(8) 0.0228(8) 0.0194(8) -0.0060(6) -0.0024(6) -0.0015(6)

loop_
_atom_type_symbol
_atom_type_description
_atom_type_scat_dispersion_real
_atom_type_scat_dispersion_imag
_atom_type_scat_source
C C 0.0033 0.0016 'International Tables Vol C Tables 4.2.6.8 and 6.1.1.4'
H H 0.0000 0.0000 'International Tables Vol C Tables 4.2.6.8 and 6.1.1.4'
N N 0.0061 0.0033 'International Tables Vol C Tables 4.2.6.8 and 6.1.1.4'

loop_
_geom_angle_atom_site_label_1
_geom_angle_atom_site_label_2
_geom_angle_atom_site_label_3
_geom_angle
C7 C1 C6 119.10(17)
C7 C1 C5 121.94(17)
C6 C1 C5 118.96(16)
C24 C2 C21 119.82(17)
C24 C2 C4 115.77(16)
C21 C2 C4 124.32(16)
C4 C3 C7 120.78(17)
C4 C3 H6 119.6
C7 C3 H6 119.6
C3 C4 C13 118.57(17)
C3 C4 C2 120.74(17)
C13 C4 C2 120.68(17)
N3 C5 N4 108.15(13)
N3 C5 N2 108.47(14)
N4 C5 N2 110.96(14)
N3 C5 C1 110.15(15)
N4 C5 C1 105.17(14)
N2 C5 C1 113.80(14)
C13 C6 C1 120.27(17)
C13 C6 H5 119.9
C1 C6 H5 119.9
C1 C7 C3 120.01(17)
C1 C7 H7 120.0
C3 C7 H7 120.0
C25 C8 C21 119.67(17)
C25 C8 C20 117.24(17)
C21 C8 C20 123.09(16)
C33 C9 C14 121.46(19)
C33 C9 H9 119.3
C14 C9 H9 119.3
C17 C10 C14 119.12(17)
C17 C10 C12 119.10(17)
C14 C10 C12 121.78(17)
C20 C11 C17 121.04(18)
C20 C11 H11 119.5
C17 C11 H11 119.5
N1 C12 N2 111.01(16)
N1 C12 C10 121.34(16)
N2 C12 C10 127.41(16)
C6 C13 C4 120.60(17)
C6 C13 H13 119.7
C4 C13 H13 119.7
C9 C14 C10 122.26(18)
C9 C14 C26 118.55(18)
C10 C14 C26 119.16(17)
N3 C15 C48 122.80(16)
N3 C15 C30 110.27(16)
C48 C15 C30 126.73(16)
C35 C16 C29 118.99(17)
C35 C16 C19 119.09(16)
C29 C16 C19 121.29(17)
C10 C17 C11 120.85(18)
C10 C17 H17 119.6
C11 C17 H17 119.6
C31 C18 C23 119.39(17)
C31 C18 C30 120.80(16)
C23 C18 C30 119.75(17)
C32 C19 N2 106.38(15)
C32 C19 C16 127.21(16)
N2 C19 C16 126.38(15)
C11 C20 C26 118.63(17)
C11 C20 C8 119.90(17)
C26 C20 C8 121.45(17)
C22 C21 C2 117.03(16)
C22 C21 C8 116.90(16)
C2 C21 C8 126.06(17)
C40 C22 C46 119.83(18)
C40 C22 C21 119.97(18)
C46 C22 C21 120.19(18)
C34 C23 C18 120.14(18)
C34 C23 H23 119.9
C18 C23 H23 119.9
C2 C24 C41 121.92(18)
C2 C24 H24 119.0
C41 C24 H24 119.0
C8 C25 C27 122.61(18)
C8 C25 H25 118.7
C27 C25 H25 118.7
C43 C26 C14 118.86(17)
C43 C26 C20 121.91(17)
C14 C26 C20 119.20(17)
C46 C27 C25 119.02(19)
C46 C27 H1 122.1(13)
C25 C27 H1 118.8(12)
C36 C28 C45 117.55(17)
C36 C28 C32 118.95(17)
C45 C28 C32 123.50(17)
C39 C29 C16 120.27(19)
C39 C29 H29 119.9
C16 C29 H29 119.9
N4 C30 C18 123.32(16)
N4 C30 C15 110.23(15)
C18 C30 C15 126.38(16)
C18 C31 C42 120.16(18)
C18 C31 H31 119.9
C42 C31 H31 119.9
C19 C32 N1 109.94(16)
C19 C32 C28 130.91(17)
N1 C32 C28 119.14(16)
C9 C33 C38 120.19(19)
C9 C33 H33 119.9
C38 C33 H33 119.9
C49 C34 C23 120.06(18)
C49 C34 H34 120.0
C23 C34 H34 120.0
C16 C35 C50 120.57(19)
C16 C35 H35 119.7
C50 C35 H35 119.7
C51 C36 C28 121.40(19)
C51 C36 H36 119.3
C28 C36 H36 119.3
C51 C37 C44 119.06(18)
C51 C37 H37 120.5
C44 C37 H37 120.5
C43 C38 C33 120.21(19)
C43 C38 H38 119.9
C33 C38 H38 119.9
C47 C39 C29 120.15(19)
C47 C39 H39 119.9
C29 C39 H39 119.9
C41 C40 C22 121.57(19)
C41 C40 H3 121.1(12)
C22 C40 H3 117.3(12)
C40 C41 C24 119.42(19)
C40 C41 H4 121.9(12)
C24 C41 H4 118.5(12)
C49 C42 C31 120.16(19)
C49 C42 H42 119.9
C31 C42 H42 119.9
C38 C43 C26 120.72(19)
C38 C43 H43 119.6
C26 C43 H43 119.6
C37 C44 C45 120.55(19)
C37 C44 H44 119.7
C45 C44 H44 119.7
C44 C45 C28 120.84(19)
C44 C45 H45 119.6
C28 C45 H45 119.6
C27 C46 C22 121.48(19)
C27 C46 H2 121.9(12)
C22 C46 H2 116.5(12)
C50 C47 C39 119.90(19)
C50 C47 H47 120.1
C39 C47 H47 120.1
C53 C48 C52 118.90(19)
C53 C48 C15 121.21(19)
C52 C48 C15 119.68(18)
C34 C49 C42 120.08(18)
C34 C49 H49 120.0
C42 C49 H49 120.0
C47 C50 C35 120.1(2)
C47 C50 H50 119.9
C35 C50 H50 119.9
C37 C51 C36 120.58(19)
C37 C51 H51 119.7
C36 C51 H51 119.7
C55 C52 C48 121.3(2)
C55 C52 H52 119.3
C48 C52 H52 119.3
C48 C53 C54 119.5(2)
C48 C53 H53 120.2
C54 C53 H53 120.2
C56 C54 C53 120.2(2)
C56 C54 H54 119.9
C53 C54 H54 119.9
C56 C55 C52 119.4(2)
C56 C55 H55 120.3
C52 C55 H55 120.3
C55 C56 C54 120.7(2)
C55 C56 H56 119.7
C54 C56 H56 119.7
C59 C57 C58 120.6(3)
C59 C57 H57 119.7
C58 C57 H57 119.7
C60 C58 C57 120.0(3)
C60 C58 H58 120.0
C57 C58 H58 120.0
C57 C59 C62 119.3(3)
C57 C59 H59 120.3
C62 C59 H59 120.3
C61 C60 C58 120.9(3)
C61 C60 H60 119.5
C58 C60 H60 119.5
C60 C61 C62 118.8(3)
C60 C61 H61 120.6
C62 C61 H61 120.6
C59 C62 C61 120.3(3)
C59 C62 H62 119.8
C61 C62 H62 119.8
C12 N1 C32 106.78(15)
C12 N2 C19 105.89(14)
C12 N2 C5 130.62(15)
C19 N2 C5 122.97(14)
C15 N3 C5 105.61(14)
C30 N4 C5 105.07(14)

loop_
_geom_bond_atom_site_label_1
_geom_bond_atom_site_label_2
_geom_bond_distance
C1 C7 1.391(3)
C1 C6 1.397(3)
C1 C5 1.521(3)
C2 C24 1.380(3)
C2 C21 1.447(3)
C2 C4 1.494(3)
C3 C4 1.390(3)
C3 C7 1.394(3)
C3 H6 0.9500
C4 C13 1.397(3)
C5 N3 1.473(2)
C5 N4 1.487(2)
C5 N2 1.488(2)
C6 C13 1.386(3)
C6 H5 0.9500
C7 H7 0.9500
C8 C25 1.376(3)
C8 C21 1.449(3)
C8 C20 1.489(3)
C9 C33 1.365(3)
C9 C14 1.409(3)
C9 H9 0.9500
C10 C17 1.371(3)
C10 C14 1.426(3)
C10 C12 1.485(3)
C11 C20 1.376(3)
C11 C17 1.405(3)
C11 H11 0.9500
C12 N1 1.314(2)
C12 N2 1.399(2)
C13 H13 0.9500
C14 C26 1.426(3)
C15 N3 1.286(2)
C15 C48 1.474(3)
C15 C30 1.505(3)
C16 C35 1.387(3)
C16 C29 1.392(3)
C16 C19 1.485(2)
C17 H17 0.9500
C18 C31 1.387(3)
C18 C23 1.398(3)
C18 C30 1.479(2)
C19 C32 1.368(3)
C19 N2 1.402(2)
C20 C26 1.429(3)
C21 C22 1.433(3)
C22 C40 1.416(3)
C22 C46 1.421(3)
C23 C34 1.390(3)
C23 H23 0.9500
C24 C41 1.404(3)
C24 H24 0.9500
C25 C27 1.406(3)
C25 H25 0.9500
C26 C43 1.418(3)
C27 C46 1.356(3)
C27 H1 0.97(2)
C28 C36 1.389(3)
C28 C45 1.402(3)
C28 C32 1.480(3)
C29 C39 1.387(3)
C29 H29 0.9500
C30 N4 1.286(2)
C31 C42 1.390(3)
C31 H31 0.9500
C32 N1 1.389(2)
C33 C38 1.407(3)
C33 H33 0.9500
C34 C49 1.381(3)
C34 H34 0.9500
C35 C50 1.389(3)
C35 H35 0.9500
C36 C51 1.385(3)
C36 H36 0.9500
C37 C51 1.382(3)
C37 C44 1.382(3)
C37 H37 0.9500
C38 C43 1.372(3)
C38 H38 0.9500
C39 C47 1.386(3)
C39 H39 0.9500
C40 C41 1.357(3)
C40 H3 0.97(2)
C41 H4 0.97(2)
C42 C49 1.386(3)
C42 H42 0.9500
C43 H43 0.9500
C44 C45 1.390(3)
C44 H44 0.9500
C45 H45 0.9500
C46 H2 0.97(2)
C47 C50 1.375(3)
C47 H47 0.9500
C48 C53 1.381(3)
C48 C52 1.398(3)
C49 H49 0.9500
C50 H50 0.9500
C51 H51 0.9500
C52 C55 1.376(3)
C52 H52 0.9500
C53 C54 1.397(3)
C53 H53 0.9500
C54 C56 1.383(4)
C54 H54 0.9500
C55 C56 1.365(4)
C55 H55 0.9500
C56 H56 0.9500
C57 C59 1.357(4)
C57 C58 1.373(4)
C57 H57 0.9500
C58 C60 1.370(4)
C58 H58 0.9500
C59 C62 1.382(4)
C59 H59 0.9500
C60 C61 1.355(4)
C60 H60 0.9500
C61 C62 1.397(5)
C61 H61 0.9500
C62 H62 0.9500
